data_4036767
loop_
_publ_author_name
'Wang, Guangxia'
'Xiao, Hongmei'
'He, Jiaojiao'
'Xiang, Junfeng'
'Wang, Ying'
'Chen, Xuebo'
'Che, Yanke'
'Jiang, Hua'

_publ_section_title
;
 Molecular Turnstiles Regulated by Metal Ions.
;
_journal_issue 8
_journal_name_full 'The Journal of organic chemistry'
_journal_page_first 3364
_journal_page_last 3371
_journal_paper_doi 10.1021/acs.joc.6b00463
_journal_volume 81
_journal_year 2016
_chemical_formula_moiety 'C56 H36 N2 O4'
_chemical_formula_sum 'C56 H36 N2 O4'
_chemical_formula_weight 800.87
_space_group_crystal_system triclinic
_space_group_IT_number 2
_space_group_name_Hall '-P 1'
_space_group_name_H-M_alt 'P -1'
_atom_sites_solution_hydrogens geom
_audit_creation_date 2014-09-16
_audit_creation_method
;
Olex2 1.2
(compiled 2013.12.10 svn.r2850 for OlexSys, GUI svn.r4736)
;
_cell_angle_alpha 89.312(5)
_cell_angle_beta 75.124(5)
_cell_angle_gamma 87.829(6)
_cell_formula_units_Z 2
_cell_length_a 9.1134(11)
_cell_length_b 13.830(2)
_cell_length_c 16.661(2)
_cell_measurement_reflns_used 7211
_cell_measurement_temperature 173.1500
_cell_measurement_theta_max 27.4761
_cell_measurement_theta_min 1.2646
_cell_volume 2028.1(5)
_computing_cell_refinement 'CrystalClear (Rigaku Inc., 2007)'
_computing_data_collection 'CrystalClear (Rigaku Inc., 2007)'
_computing_data_reduction 'CrystalClear (Rigaku Inc., 2007)'
_computing_molecular_graphics 'Olex2 (Dolomanov et al., 2009)'
_computing_publication_material 'Olex2 (Dolomanov et al., 2009)'
_computing_structure_refinement 'SHELXL (Sheldrick, 2013)'
_computing_structure_solution
;
'SHELXS (Sheldrick, 2013)'
;
_diffrn_ambient_temperature 173.1500
_diffrn_detector_area_resol_mean 28.5714
_diffrn_measured_fraction_theta_full 0.995
_diffrn_measured_fraction_theta_max 0.994
_diffrn_measurement_device
;
Saturn724+ (2x2 bin mode)
;
_diffrn_measurement_device_details
;
AFC10: Fixed Chi 2 circle
;
_diffrn_measurement_device_type 'MM007-HF CCD(Saturn 724+)'
_diffrn_measurement_method '\w scans at fixed \c = 45\%'
_diffrn_orient_matrix_type d*Trek
_diffrn_orient_matrix_UB_11 0.1114
_diffrn_orient_matrix_UB_12 0.0138
_diffrn_orient_matrix_UB_13 -0.0175
_diffrn_orient_matrix_UB_21 -0.0151
_diffrn_orient_matrix_UB_22 0.0647
_diffrn_orient_matrix_UB_23 -0.0285
_diffrn_orient_matrix_UB_31 -0.0101
_diffrn_orient_matrix_UB_32 0.0226
_diffrn_orient_matrix_UB_33 0.0570
_diffrn_radiation_detector CCD
_diffrn_radiation_monochromator Confocal
_diffrn_radiation_type MoK\a
_diffrn_radiation_wavelength 0.71073
_diffrn_reflns_av_R_equivalents 0.0342
_diffrn_reflns_av_unetI/netI 0.0351
_diffrn_reflns_Laue_measured_fraction_full 0.995
_diffrn_reflns_Laue_measured_fraction_max 0.994
_diffrn_reflns_limit_h_max 11
_diffrn_reflns_limit_h_min -11
_diffrn_reflns_limit_k_max 17
_diffrn_reflns_limit_k_min -17
_diffrn_reflns_limit_l_max 21
_diffrn_reflns_limit_l_min -21
_diffrn_reflns_number 24590
_diffrn_reflns_point_group_measured_fraction_full 0.995
_diffrn_reflns_point_group_measured_fraction_max 0.994
_diffrn_reflns_theta_full 25.242
_diffrn_reflns_theta_max 27.483
_diffrn_reflns_theta_min 1.940
_diffrn_source 'Rotating Anode'
_diffrn_source_current 24.0000
_diffrn_source_power 1.2000
_diffrn_source_voltage 50.0000
_exptl_absorpt_coefficient_mu 0.082
_exptl_absorpt_correction_T_max 1.0000
_exptl_absorpt_correction_T_min 0.7968
_exptl_absorpt_correction_type multi-scan
_exptl_absorpt_process_details 'CrystalClear (Rigaku Inc., 2007)'
_exptl_crystal_colour Colorless
_exptl_crystal_density_diffrn 1.311
_exptl_crystal_description block
_exptl_crystal_F_000 836
_exptl_crystal_size_max 0.26
_exptl_crystal_size_mid 0.23
_exptl_crystal_size_min 0.21
_refine_diff_density_max 0.298
_refine_diff_density_min -0.196
_refine_diff_density_rms 0.041
_refine_ls_extinction_method none
_refine_ls_goodness_of_fit_ref 1.110
_refine_ls_hydrogen_treatment constr
_refine_ls_matrix_type full
_refine_ls_number_parameters 580
_refine_ls_number_reflns 9243
_refine_ls_number_restraints 36
_refine_ls_restrained_S_all 1.109
_refine_ls_R_factor_all 0.0595
_refine_ls_R_factor_gt 0.0544
_refine_ls_shift/su_max 0.000
_refine_ls_shift/su_mean 0.000
_refine_ls_structure_factor_coef Fsqd
_refine_ls_weighting_details 'w=1/[\s^2^(Fo^2^)+(0.0570P)^2^+0.5676P] where P=(Fo^2^+2Fc^2^)/3'
_refine_ls_weighting_scheme calc
_refine_ls_wR_factor_gt 0.1311
_refine_ls_wR_factor_ref 0.1349
_reflns_Friedel_coverage 0.000
_reflns_number_gt 8526
_reflns_number_total 9243
_reflns_threshold_expression 'I > 2\s(I)'
_cod_data_source_file jo6b00463_si_002.cif
_cod_data_source_block mx3267
_cod_original_cell_volume 2028.2(5)
_cod_database_code 4036767
_shelxl_version_number 2013-4
_shelx_space_group_comment
;
The symmetry employed for this shelxl refinement is uniquely defined
by the following loop, which should always be used as a source of
symmetry information in preference to the above space-group names.
They are only intended as comments.
;
_diffrn_number_total 9245
_olex2_refinement_description
;
1. Fixed Uiso
 At 1.2 times of:
  All C(H) groups, All C(H,H) groups
 At 1.5 times of:
  All C(H,H,H) groups
2. Uiso/Uaniso restraints and constraints
C52A \\sim C52 \\sim N2A \\sim N2: within 1.7A with sigma of 0.02 and sigma for
terminal atoms of 0.08
Uanis(N2) \\sim Ueq, Uanis(C52A) \\sim Ueq, Uanis(C52) \\sim Ueq, Uanis(N2A)
\\sim Ueq: with sigma of 0.01 and sigma for terminal atoms of 0.02
3. Others
 Sof(H50A)=Sof(H51A)=Sof(H53A)=Sof(C52A)=Sof(H52A)=Sof(N2A)=1-FVAR(1)
 Sof(N2)=Sof(H50)=Sof(H51)=Sof(C52)=Sof(H52)=Sof(H53)=FVAR(1)
4.a Secondary CH2 refined with riding coordinates:
 C2(H2A,H2B), C55(H55A,H55B)
4.b Aromatic/amide H refined with riding coordinates:
 C5(H5), C8(H8), C9(H9), C13(H13), C14(H14), C15(H15), C16(H16), C21(H21),
 C22(H22), C23(H23), C24(H24), C29(H29), C30(H30), C31(H31), C32(H32), C34(H34),
  C35(H35), C36(H36), C37(H37), C42(H42), C43(H43), C45(H45), C50(H50),
 C50(H50A), C51(H51), C51(H51A), C52(H52), C53(H53), C53(H53A), C52A(H52A)
4.c Idealised Me refined as rotating group:
 C1(H1A,H1B,H1C), C56(H56A,H56B,H56C)
;

loop_
_space_group_symop_operation_xyz
'x, y, z'
'-x, -y, -z'

loop_
_atom_site_label
_atom_site_type_symbol
_atom_site_fract_x
_atom_site_fract_y
_atom_site_fract_z
_atom_site_U_iso_or_equiv
_atom_site_adp_type
_atom_site_occupancy
_atom_site_site_symmetry_order
_atom_site_calc_flag
_atom_site_refinement_flags_posn
_atom_site_refinement_flags_adp
_atom_site_refinement_flags_occupancy
_atom_site_disorder_assembly
_atom_site_disorder_group
O1 O 1.04631(12) 0.72190(8) 0.37496(7) 0.0356(2) Uani 1 1 d . . . . .
O2 O 0.97678(15) 0.61967(8) 0.48264(7) 0.0457(3) Uani 1 1 d . . . . .
O3 O 0.07945(17) -0.08249(9) -0.36204(7) 0.0518(3) Uani 1 1 d . . . . .
O4 O -0.00834(12) -0.18710(7) -0.25882(6) 0.0333(2) Uani 1 1 d . . . . .
N1 N 0.24991(18) 0.17512(13) 0.47354(10) 0.0564(4) Uani 1 1 d . . . . .
N2 N 0.5534(18) 0.4323(12) -0.4093(10) 0.042(3) Uani 0.513(15) 1 d . U P A 1
C1 C 1.1739(2) 0.86812(12) 0.37278(13) 0.0486(4) Uani 1 1 d . . . . .
H1A H 1.2501 0.8473 0.3242 0.073 Uiso 1 1 calc GR . . . .
H1B H 1.2174 0.9113 0.4043 0.073 Uiso 1 1 calc GR . . . .
H1C H 1.0915 0.9010 0.3564 0.073 Uiso 1 1 calc GR . . . .
C2 C 1.1157(2) 0.78142(11) 0.42521(11) 0.0398(4) Uani 1 1 d . . . . .
H2A H 1.1986 0.7458 0.4402 0.048 Uiso 1 1 calc R . . . .
H2B H 1.0416 0.8014 0.4757 0.048 Uiso 1 1 calc R . . . .
C3 C 0.98345(17) 0.64145(10) 0.41173(9) 0.0318(3) Uani 1 1 d . . . . .
C4 C 0.92302(16) 0.58170(10) 0.35399(9) 0.0293(3) Uani 1 1 d . . . . .
C5 C 0.84641(16) 0.49956(10) 0.38572(8) 0.0287(3) Uani 1 1 d . . . . .
H5 H 0.8378 0.4818 0.4407 0.034 Uiso 1 1 calc R . . . .
C6 C 0.78188(15) 0.44306(10) 0.33570(8) 0.0270(3) Uani 1 1 d . . . . .
C7 C 0.79953(15) 0.46799(10) 0.25160(8) 0.0269(3) Uani 1 1 d . . . . .
C8 C 0.87984(17) 0.55012(11) 0.22021(9) 0.0324(3) Uani 1 1 d . . . . .
H8 H 0.8932 0.5667 0.1646 0.039 Uiso 1 1 calc R . . . .
C9 C 0.93974(17) 0.60705(11) 0.27080(9) 0.0335(3) Uani 1 1 d . . . . .
H9 H 0.9912 0.6623 0.2494 0.040 Uiso 1 1 calc R . . . .
C10 C 0.69190(17) 0.36286(10) 0.37158(9) 0.0303(3) Uani 1 1 d . . . . .
C11 C 0.61042(18) 0.30112(11) 0.40505(9) 0.0332(3) Uani 1 1 d . . . . .
C12 C 0.50305(18) 0.23209(11) 0.44620(9) 0.0335(3) Uani 1 1 d . . . . .
C13 C 0.5392(2) 0.16146(13) 0.49770(12) 0.0508(4) Uani 1 1 d . . . . .
H13 H 0.6369 0.1552 0.5051 0.061 Uiso 1 1 calc R . . . .
C14 C 0.4271(2) 0.09998(14) 0.53823(12) 0.0543(5) Uani 1 1 d . . . . .
H14 H 0.4471 0.0538 0.5754 0.065 Uiso 1 1 calc R . . . .
C15 C 0.2873(2) 0.10793(14) 0.52296(11) 0.0503(4) Uani 1 1 d . . . . .
H15 H 0.2146 0.0642 0.5484 0.060 Uiso 1 1 calc R . . . .
C16 C 0.35666(19) 0.23635(13) 0.43684(11) 0.0441(4) Uani 1 1 d . . . . .
H16 H 0.3310 0.2846 0.4030 0.053 Uiso 1 1 calc R . . . .
C17 C 0.73471(16) 0.40980(10) 0.19943(8) 0.0277(3) Uani 1 1 d . . . . .
C18 C 0.67923(15) 0.36162(10) 0.15691(8) 0.0260(3) Uani 1 1 d . . . . .
C19 C 0.60140(14) 0.30583(9) 0.10701(8) 0.0231(3) Uani 1 1 d . . . . .
C20 C 0.52710(15) 0.21506(9) 0.15130(8) 0.0241(3) Uani 1 1 d . . . . .
C21 C 0.53241(16) 0.18305(10) 0.22941(8) 0.0292(3) Uani 1 1 d . . . . .
H21 H 0.5856 0.2166 0.2602 0.035 Uiso 1 1 calc R . . . .
C22 C 0.45679(18) 0.09974(11) 0.26126(9) 0.0355(3) Uani 1 1 d . . . . .
H22 H 0.4597 0.0774 0.3137 0.043 Uiso 1 1 calc R . . . .
C23 C 0.37752(19) 0.05006(11) 0.21554(10) 0.0368(3) Uani 1 1 d . . . . .
H23 H 0.3266 -0.0050 0.2377 0.044 Uiso 1 1 calc R . . . .
C24 C 0.37320(16) 0.08164(10) 0.13660(9) 0.0308(3) Uani 1 1 d . . . . .
H24 H 0.3201 0.0479 0.1058 0.037 Uiso 1 1 calc R . . . .
C25 C 0.44885(15) 0.16368(9) 0.10462(8) 0.0244(3) Uani 1 1 d . . . . .
C26 C 0.45675(15) 0.20815(9) 0.01865(8) 0.0242(3) Uani 1 1 d . . . . .
C27 C 0.62759(14) 0.21636(9) -0.02274(8) 0.0234(3) Uani 1 1 d . . . . .
C28 C 0.70479(15) 0.26773(9) 0.02466(8) 0.0229(3) Uani 1 1 d . . . . .
C29 C 0.85998(15) 0.27884(10) -0.00340(8) 0.0264(3) Uani 1 1 d . . . . .
H29 H 0.9117 0.3127 0.0281 0.032 Uiso 1 1 calc R . . . .
C30 C 0.93771(16) 0.23861(10) -0.07953(9) 0.0309(3) Uani 1 1 d . . . . .
H30 H 1.0421 0.2453 -0.0987 0.037 Uiso 1 1 calc R . . . .
C31 C 0.86105(17) 0.18890(11) -0.12680(9) 0.0323(3) Uani 1 1 d . . . . .
H31 H 0.9139 0.1629 -0.1777 0.039 Uiso 1 1 calc R . . . .
C32 C 0.70480(16) 0.17765(10) -0.09845(8) 0.0286(3) Uani 1 1 d . . . . .
H32 H 0.6531 0.1444 -0.1303 0.034 Uiso 1 1 calc R . . . .
C33 C 0.47124(14) 0.36470(9) 0.08337(8) 0.0235(3) Uani 1 1 d . . . . .
C34 C 0.42659(16) 0.45904(10) 0.10624(8) 0.0276(3) Uani 1 1 d . . . . .
H34 H 0.4780 0.4936 0.1373 0.033 Uiso 1 1 calc R . . . .
C35 C 0.30395(17) 0.50172(10) 0.08227(9) 0.0328(3) Uani 1 1 d . . . . .
H35 H 0.2720 0.5649 0.0983 0.039 Uiso 1 1 calc R . . . .
C36 C 0.22928(17) 0.45102(11) 0.03485(10) 0.0351(3) Uani 1 1 d . . . . .
H36 H 0.1482 0.4806 0.0185 0.042 Uiso 1 1 calc R . . . .
C37 C 0.27448(16) 0.35588(11) 0.01119(9) 0.0314(3) Uani 1 1 d . . . . .
H37 H 0.2243 0.3218 -0.0209 0.038 Uiso 1 1 calc R . . . .
C38 C 0.39521(15) 0.31290(9) 0.03616(8) 0.0244(3) Uani 1 1 d . . . . .
C39 C 0.37669(15) 0.15258(10) -0.02986(8) 0.0275(3) Uani 1 1 d . . . . .
C40 C 0.31293(16) 0.10535(10) -0.06893(9) 0.0282(3) Uani 1 1 d . . . . .
C41 C 0.24208(15) 0.05212(10) -0.12141(8) 0.0264(3) Uani 1 1 d . . . . .
C42 C 0.16330(16) -0.03160(10) -0.09388(9) 0.0298(3) Uani 1 1 d . . . . .
H42 H 0.1529 -0.0528 -0.0396 0.036 Uiso 1 1 calc R . . . .
C43 C 0.10039(16) -0.08348(10) -0.14674(9) 0.0302(3) Uani 1 1 d . . . . .
H43 H 0.0482 -0.1393 -0.1279 0.036 Uiso 1 1 calc R . . . .
C44 C 0.11551(16) -0.05179(10) -0.22812(9) 0.0281(3) Uani 1 1 d . . . . .
C45 C 0.19027(16) 0.03240(10) -0.25541(9) 0.0291(3) Uani 1 1 d . . . . .
H45 H 0.1976 0.0540 -0.3093 0.035 Uiso 1 1 calc R . . . .
C46 C 0.25483(15) 0.08527(10) -0.20332(9) 0.0266(3) Uani 1 1 d . . . . .
C47 C 0.33602(16) 0.17019(10) -0.23433(9) 0.0299(3) Uani 1 1 d . . . . .
C48 C 0.40519(17) 0.23977(10) -0.26316(9) 0.0312(3) Uani 1 1 d . . . . .
C49 C 0.48996(16) 0.32107(10) -0.30042(9) 0.0292(3) Uani 1 1 d . . . . .
C50 C 0.46935(18) 0.36220(11) -0.37343(9) 0.0339(3) Uani 1 1 d . . . . .
H50 H 0.3949 0.3394 -0.3968 0.041 Uiso 0.513(15) 1 calc R . P A 1
H50A H 0.3994 0.3352 -0.3978 0.041 Uiso 0.487(15) 1 calc R . P A 2
C51 C 0.6560(2) 0.47191(11) -0.37380(10) 0.0421(4) Uani 1 1 d . . . . .
H51 H 0.7118 0.5232 -0.4008 0.050 Uiso 0.513(15) 1 calc R . P A 1
H51A H 0.7166 0.5225 -0.3979 0.050 Uiso 0.487(15) 1 calc R . P A 2
C52 C 0.680(2) 0.4409(15) -0.3030(12) 0.043(3) Uani 0.513(15) 1 d . U P A 1
H52 H 0.7479 0.4705 -0.2788 0.051 Uiso 0.513(15) 1 calc R . P A 1
C53 C 0.59743(19) 0.36094(11) -0.26547(10) 0.0364(3) Uani 1 1 d . . . . .
H53 H 0.6148 0.3345 -0.2170 0.044 Uiso 0.513(15) 1 calc R . P A 1
H53A H 0.6100 0.3365 -0.2153 0.044 Uiso 0.487(15) 1 calc R . P A 2
C54 C 0.06049(17) -0.10763(10) -0.29058(9) 0.0315(3) Uani 1 1 d . . . . .
C55 C -0.06453(18) -0.24532(11) -0.31635(10) 0.0369(3) Uani 1 1 d . . . . .
H55A H 0.0195 -0.2711 -0.3600 0.044 Uiso 1 1 calc R . . . .
H55B H -0.1314 -0.2064 -0.3416 0.044 Uiso 1 1 calc R . . . .
C56 C -0.14933(18) -0.32605(12) -0.26637(12) 0.0425(4) Uani 1 1 d . . . . .
H56A H -0.1830 -0.3687 -0.3025 0.064 Uiso 1 1 calc GR . . . .
H56B H -0.2357 -0.2997 -0.2257 0.064 Uiso 1 1 calc GR . . . .
H56C H -0.0836 -0.3615 -0.2389 0.064 Uiso 1 1 calc GR . . . .
C52A C 0.549(2) 0.4431(16) -0.4128(13) 0.034(2) Uani 0.487(15) 1 d . U P A 2
H52A H 0.5315 0.4732 -0.4597 0.041 Uiso 0.487(15) 1 calc R . P A 2
N2A N 0.681(2) 0.4320(12) -0.3015(9) 0.041(3) Uani 0.487(15) 1 d . U P A 2

loop_
_atom_site_aniso_label
_atom_site_aniso_U_11
_atom_site_aniso_U_22
_atom_site_aniso_U_33
_atom_site_aniso_U_23
_atom_site_aniso_U_13
_atom_site_aniso_U_12
O1 0.0406(6) 0.0347(6) 0.0345(5) -0.0008(4) -0.0135(5) -0.0149(5)
O2 0.0703(8) 0.0388(6) 0.0366(6) 0.0031(5) -0.0275(6) -0.0167(6)
O3 0.0822(9) 0.0450(7) 0.0384(6) 0.0081(5) -0.0310(6) -0.0266(6)
O4 0.0348(5) 0.0321(5) 0.0365(6) -0.0010(4) -0.0137(4) -0.0127(4)
N1 0.0441(8) 0.0749(11) 0.0470(9) 0.0127(8) -0.0042(7) -0.0175(8)
N2 0.056(4) 0.032(5) 0.034(3) 0.005(3) -0.008(3) 0.008(3)
C1 0.0514(10) 0.0358(9) 0.0649(12) 0.0055(8) -0.0246(9) -0.0145(8)
C2 0.0444(9) 0.0347(8) 0.0471(9) -0.0026(7) -0.0223(7) -0.0137(7)
C3 0.0346(7) 0.0311(7) 0.0324(7) -0.0004(6) -0.0128(6) -0.0062(6)
C4 0.0292(7) 0.0315(7) 0.0288(7) -0.0025(5) -0.0100(6) -0.0051(6)
C5 0.0316(7) 0.0315(7) 0.0244(6) 0.0003(5) -0.0091(5) -0.0050(6)
C6 0.0264(6) 0.0287(7) 0.0266(7) -0.0010(5) -0.0077(5) -0.0036(5)
C7 0.0259(6) 0.0298(7) 0.0264(7) -0.0028(5) -0.0086(5) -0.0028(5)
C8 0.0369(8) 0.0370(8) 0.0246(7) 0.0016(6) -0.0092(6) -0.0090(6)
C9 0.0363(8) 0.0341(7) 0.0310(7) 0.0025(6) -0.0088(6) -0.0124(6)
C10 0.0340(7) 0.0318(7) 0.0271(7) -0.0020(5) -0.0109(6) -0.0061(6)
C11 0.0393(8) 0.0357(8) 0.0268(7) -0.0009(6) -0.0112(6) -0.0092(6)
C12 0.0434(8) 0.0337(7) 0.0239(7) -0.0001(5) -0.0083(6) -0.0108(6)
C13 0.0581(11) 0.0483(10) 0.0529(11) 0.0149(8) -0.0253(9) -0.0160(9)
C14 0.0719(13) 0.0459(10) 0.0483(10) 0.0200(8) -0.0200(9) -0.0172(9)
C15 0.0567(11) 0.0549(11) 0.0358(9) 0.0073(8) -0.0025(8) -0.0235(9)
C16 0.0398(9) 0.0497(10) 0.0403(9) 0.0103(7) -0.0053(7) -0.0083(7)
C17 0.0275(7) 0.0304(7) 0.0260(6) -0.0004(5) -0.0078(5) -0.0035(5)
C18 0.0262(6) 0.0279(7) 0.0238(6) 0.0008(5) -0.0062(5) -0.0029(5)
C19 0.0240(6) 0.0246(6) 0.0216(6) -0.0002(5) -0.0072(5) -0.0036(5)
C20 0.0241(6) 0.0236(6) 0.0233(6) 0.0001(5) -0.0036(5) -0.0004(5)
C21 0.0322(7) 0.0305(7) 0.0245(6) 0.0002(5) -0.0068(5) 0.0001(6)
C22 0.0460(9) 0.0324(7) 0.0260(7) 0.0061(6) -0.0057(6) 0.0001(6)
C23 0.0446(9) 0.0267(7) 0.0347(8) 0.0055(6) -0.0016(7) -0.0078(6)
C24 0.0322(7) 0.0263(7) 0.0325(7) -0.0001(5) -0.0049(6) -0.0064(6)
C25 0.0238(6) 0.0238(6) 0.0251(6) 0.0002(5) -0.0050(5) -0.0005(5)
C26 0.0256(6) 0.0246(6) 0.0235(6) -0.0006(5) -0.0079(5) -0.0047(5)
C27 0.0241(6) 0.0225(6) 0.0239(6) 0.0014(5) -0.0065(5) -0.0024(5)
C28 0.0250(6) 0.0218(6) 0.0220(6) 0.0023(5) -0.0061(5) -0.0019(5)
C29 0.0258(6) 0.0258(6) 0.0291(7) 0.0020(5) -0.0095(5) -0.0043(5)
C30 0.0245(6) 0.0333(7) 0.0323(7) 0.0028(6) -0.0026(6) -0.0015(6)
C31 0.0322(7) 0.0337(7) 0.0273(7) -0.0038(5) -0.0011(6) -0.0002(6)
C32 0.0335(7) 0.0283(7) 0.0252(6) -0.0020(5) -0.0091(6) -0.0038(6)
C33 0.0230(6) 0.0255(6) 0.0212(6) 0.0016(5) -0.0038(5) -0.0031(5)
C34 0.0304(7) 0.0251(6) 0.0263(6) -0.0004(5) -0.0053(5) -0.0039(5)
C35 0.0348(8) 0.0255(7) 0.0355(8) 0.0014(6) -0.0050(6) 0.0026(6)
C36 0.0302(7) 0.0364(8) 0.0400(8) 0.0042(6) -0.0121(6) 0.0041(6)
C37 0.0286(7) 0.0344(7) 0.0336(7) 0.0004(6) -0.0118(6) -0.0027(6)
C38 0.0238(6) 0.0249(6) 0.0239(6) 0.0008(5) -0.0048(5) -0.0036(5)
C39 0.0273(7) 0.0282(7) 0.0277(7) 0.0001(5) -0.0078(5) -0.0039(5)
C40 0.0268(7) 0.0293(7) 0.0294(7) -0.0016(5) -0.0085(5) -0.0028(5)
C41 0.0234(6) 0.0273(6) 0.0300(7) -0.0034(5) -0.0092(5) -0.0022(5)
C42 0.0321(7) 0.0319(7) 0.0271(7) 0.0022(5) -0.0102(6) -0.0058(6)
C43 0.0312(7) 0.0289(7) 0.0323(7) 0.0042(5) -0.0103(6) -0.0099(6)
C44 0.0269(7) 0.0293(7) 0.0307(7) -0.0001(5) -0.0114(5) -0.0050(5)
C45 0.0303(7) 0.0304(7) 0.0280(7) 0.0022(5) -0.0094(6) -0.0059(6)
C46 0.0238(6) 0.0261(6) 0.0301(7) -0.0009(5) -0.0065(5) -0.0036(5)
C47 0.0298(7) 0.0297(7) 0.0311(7) -0.0017(5) -0.0088(6) -0.0060(6)
C48 0.0333(7) 0.0293(7) 0.0314(7) -0.0017(6) -0.0080(6) -0.0063(6)
C49 0.0297(7) 0.0239(6) 0.0311(7) -0.0033(5) -0.0022(6) -0.0037(5)
C50 0.0361(8) 0.0313(7) 0.0339(8) -0.0024(6) -0.0081(6) -0.0019(6)
C51 0.0499(10) 0.0290(7) 0.0394(9) -0.0007(6) 0.0044(7) -0.0123(7)
C52 0.044(5) 0.027(3) 0.053(5) 0.002(3) -0.003(4) -0.021(3)
C53 0.0431(9) 0.0331(8) 0.0340(8) -0.0003(6) -0.0104(7) -0.0113(7)
C54 0.0338(7) 0.0303(7) 0.0339(7) 0.0011(6) -0.0140(6) -0.0072(6)
C55 0.0380(8) 0.0333(8) 0.0453(9) -0.0083(6) -0.0201(7) -0.0071(6)
C56 0.0325(8) 0.0351(8) 0.0587(10) -0.0085(7) -0.0078(7) -0.0102(7)
C52A 0.043(4) 0.021(3) 0.033(4) 0.006(2) 0.001(3) -0.003(3)
N2A 0.046(5) 0.040(6) 0.036(4) -0.007(3) -0.011(3) -0.013(4)

loop_
_atom_type_symbol
_atom_type_description
_atom_type_scat_dispersion_real
_atom_type_scat_dispersion_imag
_atom_type_scat_source
C C 0.0033 0.0016 'International Tables Vol C Tables 4.2.6.8 and 6.1.1.4'
H H 0.0000 0.0000 'International Tables Vol C Tables 4.2.6.8 and 6.1.1.4'
N N 0.0061 0.0033 'International Tables Vol C Tables 4.2.6.8 and 6.1.1.4'
O O 0.0106 0.0060 'International Tables Vol C Tables 4.2.6.8 and 6.1.1.4'

loop_
_geom_angle_atom_site_label_1
_geom_angle_atom_site_label_2
_geom_angle_atom_site_label_3
_geom_angle
C3 O1 C2 115.56(11)
C54 O4 C55 115.52(11)
C15 N1 C16 117.39(16)
C50 N2 C51 121.3(12)
H1A C1 H1B 109.5
H1A C1 H1C 109.5
H1B C1 H1C 109.5
C2 C1 H1A 109.5
C2 C1 H1B 109.5
C2 C1 H1C 109.5
O1 C2 C1 106.27(13)
O1 C2 H2A 110.5
O1 C2 H2B 110.5
C1 C2 H2A 110.5
C1 C2 H2B 110.5
H2A C2 H2B 108.7
O1 C3 C4 111.94(12)
O2 C3 O1 124.04(13)
O2 C3 C4 124.02(13)
C5 C4 C3 117.83(12)
C5 C4 C9 119.88(12)
C9 C4 C3 122.28(13)
C4 C5 H5 119.8
C4 C5 C6 120.45(13)
C6 C5 H5 119.8
C5 C6 C7 119.78(12)
C5 C6 C10 119.58(12)
C7 C6 C10 120.57(12)
C6 C7 C17 120.20(12)
C8 C7 C6 118.95(12)
C8 C7 C17 120.85(12)
C7 C8 H8 119.6
C9 C8 C7 120.82(13)
C9 C8 H8 119.6
C4 C9 H9 120.0
C8 C9 C4 120.08(13)
C8 C9 H9 120.0
C11 C10 C6 175.21(16)
C10 C11 C12 175.67(17)
C13 C12 C11 122.05(15)
C13 C12 C16 117.72(15)
C16 C12 C11 120.21(14)
C12 C13 H13 120.7
C12 C13 C14 118.65(18)
C14 C13 H13 120.7
C13 C14 H14 120.4
C15 C14 C13 119.26(17)
C15 C14 H14 120.4
N1 C15 C14 123.13(16)
N1 C15 H15 118.4
C14 C15 H15 118.4
N1 C16 C12 123.77(16)
N1 C16 H16 118.1
C12 C16 H16 118.1
C18 C17 C7 179.17(15)
C17 C18 C19 176.20(14)
C18 C19 C20 113.66(11)
C18 C19 C28 114.43(11)
C18 C19 C33 112.70(11)
C20 C19 C33 105.06(10)
C28 C19 C20 104.38(10)
C28 C19 C33 105.69(10)
C21 C20 C19 126.10(12)
C21 C20 C25 120.36(12)
C25 C20 C19 113.54(11)
C20 C21 H21 120.5
C20 C21 C22 118.96(13)
C22 C21 H21 120.5
C21 C22 H22 119.7
C23 C22 C21 120.52(13)
C23 C22 H22 119.7
C22 C23 H23 119.7
C22 C23 C24 120.61(13)
C24 C23 H23 119.7
C23 C24 H24 120.5
C25 C24 C23 119.02(13)
C25 C24 H24 120.5
C20 C25 C26 113.62(11)
C24 C25 C20 120.51(12)
C24 C25 C26 125.87(12)
C25 C26 C27 105.02(10)
C38 C26 C25 105.02(10)
C38 C26 C27 105.24(10)
C39 C26 C25 112.88(11)
C39 C26 C27 113.65(11)
C39 C26 C38 114.14(11)
C28 C27 C26 113.58(11)
C32 C27 C26 126.01(12)
C32 C27 C28 120.40(12)
C27 C28 C19 113.46(11)
C29 C28 C19 126.27(11)
C29 C28 C27 120.26(12)
C28 C29 H29 120.5
C28 C29 C30 119.08(12)
C30 C29 H29 120.5
C29 C30 H30 119.7
C31 C30 C29 120.63(13)
C31 C30 H30 119.7
C30 C31 H31 119.9
C30 C31 C32 120.25(13)
C32 C31 H31 119.9
C27 C32 C31 119.37(12)
C27 C32 H32 120.3
C31 C32 H32 120.3
C34 C33 C19 125.80(12)
C34 C33 C38 120.51(12)
C38 C33 C19 113.68(11)
C33 C34 H34 120.4
C33 C34 C35 119.26(13)
C35 C34 H34 120.4
C34 C35 H35 119.8
C36 C35 C34 120.42(13)
C36 C35 H35 119.8
C35 C36 H36 119.7
C35 C36 C37 120.55(13)
C37 C36 H36 119.7
C36 C37 H37 120.5
C38 C37 C36 119.00(13)
C38 C37 H37 120.5
C33 C38 C26 113.56(11)
C37 C38 C26 126.18(12)
C37 C38 C33 120.25(12)
C40 C39 C26 178.49(15)
C39 C40 C41 175.77(15)
C42 C41 C40 121.79(13)
C42 C41 C46 119.53(12)
C46 C41 C40 118.68(12)
C41 C42 H42 119.7
C43 C42 C41 120.62(13)
C43 C42 H42 119.7
C42 C43 H43 120.1
C42 C43 C44 119.86(13)
C44 C43 H43 120.1
C43 C44 C54 122.93(12)
C45 C44 C43 119.95(12)
C45 C44 C54 117.06(12)
C44 C45 H45 119.5
C44 C45 C46 121.00(13)
C46 C45 H45 119.5
C41 C46 C47 121.33(12)
C45 C46 C41 119.01(12)
C45 C46 C47 119.64(12)
C48 C47 C46 177.57(15)
C47 C48 C49 177.90(16)
C50 C49 C48 121.06(13)
C50 C49 C53 117.66(13)
C53 C49 C48 121.27(13)
N2 C50 C49 120.5(8)
N2 C50 H50 119.8
C49 C50 H50 119.8
C49 C50 H50A 118.2
C49 C50 C52A 123.5(9)
C52A C50 H50A 118.2
N2 C51 H51 118.5
C52 C51 N2 123.0(10)
C52 C51 H51 118.5
C52A C51 H51A 117.2
C52A C51 N2A 125.5(11)
N2A C51 H51A 117.2
C51 C52 H52 121.5
C51 C52 C53 116.9(14)
C53 C52 H52 121.5
C49 C53 C52 120.5(8)
C49 C53 H53 119.7
C49 C53 H53A 119.2
C52 C53 H53 119.7
N2A C53 C49 121.6(7)
N2A C53 H53A 119.2
O3 C54 O4 124.43(13)
O3 C54 C44 123.02(13)
O4 C54 C44 112.54(12)
O4 C55 H55A 110.4
O4 C55 H55B 110.4
O4 C55 C56 106.66(13)
H55A C55 H55B 108.6
C56 C55 H55A 110.4
C56 C55 H55B 110.4
C55 C56 H56A 109.5
C55 C56 H56B 109.5
C55 C56 H56C 109.5
H56A C56 H56B 109.5
H56A C56 H56C 109.5
H56B C56 H56C 109.5
C50 C52A H52A 123.7
C51 C52A C50 112.5(16)
C51 C52A H52A 123.7
C53 N2A C51 119.0(11)

loop_
_geom_bond_atom_site_label_1
_geom_bond_atom_site_label_2
_geom_bond_distance
O1 C2 1.4515(16)
O1 C3 1.3391(17)
O2 C3 1.2026(18)
O3 C54 1.2071(18)
O4 C54 1.3226(17)
O4 C55 1.4598(16)
N1 C15 1.327(2)
N1 C16 1.335(2)
N2 C50 1.301(15)
N2 C51 1.362(17)
C1 H1A 0.9600
C1 H1B 0.9600
C1 H1C 0.9600
C1 C2 1.506(2)
C2 H2A 0.9700
C2 H2B 0.9700
C3 C4 1.4957(18)
C4 C5 1.3834(19)
C4 C9 1.397(2)
C5 H5 0.9300
C5 C6 1.3976(18)
C6 C7 1.4088(19)
C6 C10 1.4358(19)
C7 C8 1.3971(19)
C7 C17 1.4384(18)
C8 H8 0.9300
C8 C9 1.3831(19)
C9 H9 0.9300
C10 C11 1.190(2)
C11 C12 1.432(2)
C12 C13 1.378(2)
C12 C16 1.381(2)
C13 H13 0.9300
C13 C14 1.386(2)
C14 H14 0.9300
C14 C15 1.362(3)
C15 H15 0.9300
C16 H16 0.9300
C17 C18 1.1927(19)
C18 C19 1.4660(17)
C19 C20 1.5378(17)
C19 C28 1.5375(18)
C19 C33 1.5441(18)
C20 C21 1.3815(18)
C20 C25 1.3981(18)
C21 H21 0.9300
C21 C22 1.394(2)
C22 H22 0.9300
C22 C23 1.381(2)
C23 H23 0.9300
C23 C24 1.391(2)
C24 H24 0.9300
C24 C25 1.3795(18)
C25 C26 1.5377(18)
C26 C27 1.5404(18)
C26 C38 1.5372(18)
C26 C39 1.4617(17)
C27 C28 1.3999(17)
C27 C32 1.3803(18)
C28 C29 1.3848(18)
C29 H29 0.9300
C29 C30 1.395(2)
C30 H30 0.9300
C30 C31 1.383(2)
C31 H31 0.9300
C31 C32 1.395(2)
C32 H32 0.9300
C33 C34 1.3803(18)
C33 C38 1.3939(17)
C34 H34 0.9300
C34 C35 1.389(2)
C35 H35 0.9300
C35 C36 1.380(2)
C36 H36 0.9300
C36 C37 1.394(2)
C37 H37 0.9300
C37 C38 1.3845(19)
C39 C40 1.1921(19)
C40 C41 1.4370(18)
C41 C42 1.3956(19)
C41 C46 1.4119(19)
C42 H42 0.9300
C42 C43 1.3873(19)
C43 H43 0.9300
C43 C44 1.3943(19)
C44 C45 1.3838(19)
C44 C54 1.4990(18)
C45 H45 0.9300
C45 C46 1.3943(18)
C46 C47 1.4314(19)
C47 C48 1.197(2)
C48 C49 1.4315(19)
C49 C50 1.390(2)
C49 C53 1.394(2)
C50 H50 0.9300
C50 H50A 0.9300
C50 C52A 1.418(18)
C51 H51 0.9300
C51 H51A 0.9300
C51 C52 1.32(2)
C51 C52A 1.37(2)
C51 N2A 1.387(16)
C52 H52 0.9300
C52 C53 1.408(18)
C53 H53 0.9300
C53 H53A 0.9300
C53 N2A 1.309(16)
C55 H55A 0.9700
C55 H55B 0.9700
C55 C56 1.500(2)
C56 H56A 0.9600
C56 H56B 0.9600
C56 H56C 0.9600
C52A H52A 0.9300

loop_
_geom_torsion_atom_site_label_1
_geom_torsion_atom_site_label_2
_geom_torsion_atom_site_label_3
_geom_torsion_atom_site_label_4
_geom_torsion
O1 C3 C4 C5 -175.98(13)
O1 C3 C4 C9 3.1(2)
O2 C3 C4 C5 4.2(2)
O2 C3 C4 C9 -176.71(16)
N2 C50 C52A C51 -49(18)
N2 C51 C52 C53 2(2)
N2 C51 C52A C50 31(11)
N2 C51 N2A C53 -4.8(19)
C2 O1 C3 O2 3.2(2)
C2 O1 C3 C4 -176.60(12)
C3 O1 C2 C1 -178.35(14)
C3 C4 C5 C6 177.32(13)
C3 C4 C9 C8 -179.05(14)
C4 C5 C6 C7 2.2(2)
C4 C5 C6 C10 -174.72(13)
C5 C4 C9 C8 0.0(2)
C5 C6 C7 C8 -1.0(2)
C5 C6 C7 C17 179.44(13)
C6 C7 C8 C9 -0.8(2)
C7 C8 C9 C4 1.3(2)
C9 C4 C5 C6 -1.8(2)
C10 C6 C7 C8 175.97(13)
C10 C6 C7 C17 -3.6(2)
C11 C12 C13 C14 177.15(16)
C11 C12 C16 N1 -179.53(16)
C12 C13 C14 C15 3.2(3)
C13 C12 C16 N1 -1.2(3)
C13 C14 C15 N1 -3.2(3)
C15 N1 C16 C12 1.4(3)
C16 N1 C15 C14 0.9(3)
C16 C12 C13 C14 -1.1(3)
C17 C7 C8 C9 178.80(14)
C18 C19 C20 C21 -1.92(19)
C18 C19 C20 C25 178.07(11)
C18 C19 C28 C27 -178.78(11)
C18 C19 C28 C29 2.25(19)
C18 C19 C33 C34 -1.07(18)
C18 C19 C33 C38 -179.76(11)
C19 C20 C21 C22 179.06(13)
C19 C20 C25 C24 -178.57(12)
C19 C20 C25 C26 1.07(16)
C19 C28 C29 C30 179.22(12)
C19 C33 C34 C35 -178.05(12)
C19 C33 C38 C26 0.53(15)
C19 C33 C38 C37 179.20(12)
C20 C19 C28 C27 56.36(13)
C20 C19 C28 C29 -122.61(13)
C20 C19 C33 C34 123.20(13)
C20 C19 C33 C38 -55.48(13)
C20 C21 C22 C23 -0.1(2)
C20 C25 C26 C27 54.63(14)
C20 C25 C26 C38 -56.09(14)
C20 C25 C26 C39 178.97(11)
C21 C20 C25 C24 1.4(2)
C21 C20 C25 C26 -178.94(12)
C21 C22 C23 C24 0.7(2)
C22 C23 C24 C25 -0.3(2)
C23 C24 C25 C20 -0.8(2)
C23 C24 C25 C26 179.59(13)
C24 C25 C26 C27 -125.75(14)
C24 C25 C26 C38 123.53(14)
C24 C25 C26 C39 -1.41(19)
C25 C20 C21 C22 -0.9(2)
C25 C26 C27 C28 -54.78(14)
C25 C26 C27 C32 124.44(14)
C25 C26 C38 C33 55.06(14)
C25 C26 C38 C37 -123.51(14)
C26 C27 C28 C19 -0.82(15)
C26 C27 C28 C29 178.21(12)
C26 C27 C32 C31 -178.19(13)
C27 C26 C38 C33 -55.50(14)
C27 C26 C38 C37 125.92(14)
C27 C28 C29 C30 0.32(19)
C28 C19 C20 C21 123.43(14)
C28 C19 C20 C25 -56.58(14)
C28 C19 C33 C34 -126.75(13)
C28 C19 C33 C38 54.57(13)
C28 C27 C32 C31 1.0(2)
C28 C29 C30 C31 0.5(2)
C29 C30 C31 C32 -0.6(2)
C30 C31 C32 C27 -0.2(2)
C32 C27 C28 C19 179.91(12)
C32 C27 C28 C29 -1.05(19)
C33 C19 C20 C21 -125.59(14)
C33 C19 C20 C25 54.40(13)
C33 C19 C28 C27 -54.18(13)
C33 C19 C28 C29 126.86(13)
C33 C34 C35 C36 -1.2(2)
C34 C33 C38 C26 -178.23(12)
C34 C33 C38 C37 0.44(19)
C34 C35 C36 C37 0.8(2)
C35 C36 C37 C38 0.2(2)
C36 C37 C38 C26 177.70(13)
C36 C37 C38 C33 -0.8(2)
C38 C26 C27 C28 55.78(14)
C38 C26 C27 C32 -125.01(14)
C38 C33 C34 C35 0.55(19)
C39 C26 C27 C28 -178.63(11)
C39 C26 C27 C32 0.58(19)
C39 C26 C38 C33 179.21(11)
C39 C26 C38 C37 0.64(19)
C40 C41 C42 C43 -177.78(13)
C40 C41 C46 C45 178.11(12)
C40 C41 C46 C47 -0.1(2)
C41 C42 C43 C44 -0.1(2)
C42 C41 C46 C45 -1.1(2)
C42 C41 C46 C47 -179.32(13)
C42 C43 C44 C45 -1.4(2)
C42 C43 C44 C54 175.51(13)
C43 C44 C45 C46 1.7(2)
C43 C44 C54 O3 -176.62(16)
C43 C44 C54 O4 2.5(2)
C44 C45 C46 C41 -0.5(2)
C44 C45 C46 C47 177.81(13)
C45 C44 C54 O3 0.4(2)
C45 C44 C54 O4 179.53(13)
C46 C41 C42 C43 1.4(2)
C48 C49 C50 N2 -175.9(9)
C48 C49 C50 C52A 179.6(10)
C48 C49 C53 C52 180.0(10)
C48 C49 C53 N2A 176.3(9)
C49 C50 C52A C51 4.0(18)
C49 C53 N2A C51 3.6(18)
C50 N2 C51 C52 2(2)
C50 N2 C51 C52A -143(13)
C50 N2 C51 N2A 5.4(19)
C50 C49 C53 C52 0.8(10)
C50 C49 C53 N2A -2.8(10)
C51 N2 C50 C49 -4.7(18)
C51 N2 C50 C52A 125(19)
C51 C52 C53 C49 -4(2)
C51 C52 C53 N2A 107(25)
C52 C51 C52A C50 -7(2)
C52 C51 N2A C53 133(21)
C52 C53 N2A C51 -68(24)
C53 C49 C50 N2 3.3(9)
C53 C49 C50 C52A -1.3(10)
C54 O4 C55 C56 -175.18(13)
C54 C44 C45 C46 -175.38(13)
C55 O4 C54 O3 -0.7(2)
C55 O4 C54 C44 -179.81(12)
C52A C51 C52 C53 7(2)
C52A C51 N2A C53 0(2)
N2A C51 C52 C53 -42(19)
N2A C51 C52A C50 -3(2)
